data_4320619
loop_
_publ_author_name
'Yuri V. Mironov'
'Vladimir E. Fedorov'
'Ismail Ijjaali'
'James A. Ibers'

_publ_section_title
;
 [{Cu(en)2}2Re4Te4(CN)12].5H2O and [{Cu(en)2}2Re6Te8(CN)6].5H2O: Bonding
 of a Transition-Metal Complex to a Rhenium Chalcocyanide Cluster
;
_journal_name_full 'Inorganic Chemistry'
_journal_page_first 6320
_journal_page_last 6323
_journal_paper_doi 10.1021/ic010734s
_journal_volume 40
_journal_year 2001
_chemical_formula_sum 'C14 H42 Cu2 N14 O5 Re6 Te8'
_chemical_formula_weight 2751.70
_chemical_name_systematic
; 
 ? 
;
_space_group_IT_number 2
_symmetry_cell_setting triclinic
_symmetry_space_group_name_Hall '-P 1'
_symmetry_space_group_name_H-M 'P -1'
_atom_sites_solution_hydrogens geom
_atom_sites_solution_primary direct
_atom_sites_solution_secondary difmap
_audit_creation_method SHELXL-97
_cell_angle_alpha 113.5990(10)
_cell_angle_beta 103.4040(10)
_cell_angle_gamma 92.6590(10)
_cell_formula_units_Z 1
_cell_length_a 9.4906(3)
_cell_length_b 10.6529(4)
_cell_length_c 12.6252(5)
_cell_measurement_temperature 153(2)
_cell_volume 1123.87(7)
_computing_structure_refinement 'SHELXL-97 (Sheldrick, 1997)'
_computing_structure_solution 'SHELXS-97 (Sheldrick, 1990)'
_diffrn_ambient_temperature 153(2)
_diffrn_measured_fraction_theta_full 0.962
_diffrn_measured_fraction_theta_max 0.962
_diffrn_radiation_monochromator graphite
_diffrn_radiation_source 'fine-focus sealed tube'
_diffrn_radiation_type MoK\a
_diffrn_radiation_wavelength 0.71073
_diffrn_reflns_av_R_equivalents 0.0305
_diffrn_reflns_av_sigmaI/netI 0.0311
_diffrn_reflns_limit_h_max 12
_diffrn_reflns_limit_h_min -12
_diffrn_reflns_limit_k_max 14
_diffrn_reflns_limit_k_min -13
_diffrn_reflns_limit_l_max 16
_diffrn_reflns_limit_l_min -16
_diffrn_reflns_number 13990
_diffrn_reflns_theta_full 28.29
_diffrn_reflns_theta_max 28.29
_diffrn_reflns_theta_min 2.11
_exptl_absorpt_coefficient_mu 22.144
_exptl_absorpt_correction_T_max 0.4794
_exptl_absorpt_correction_T_min 0.1683
_exptl_crystal_colour red
_exptl_crystal_density_diffrn 4.066
_exptl_crystal_density_method 'not measured'
_exptl_crystal_description plate
_exptl_crystal_F_000 1188
_exptl_crystal_size_max 0.10
_exptl_crystal_size_mid 0.08
_exptl_crystal_size_min 0.04
_refine_diff_density_max 4.617
_refine_diff_density_min -1.481
_refine_diff_density_rms 0.303
_refine_ls_extinction_method none
_refine_ls_goodness_of_fit_ref 1.050
_refine_ls_hydrogen_treatment mixed
_refine_ls_matrix_type full
_refine_ls_number_parameters 214
_refine_ls_number_reflns 5372
_refine_ls_number_restraints 0
_refine_ls_restrained_S_all 1.050
_refine_ls_R_factor_all 0.0382
_refine_ls_R_factor_gt 0.0301
_refine_ls_shift/su_max 0.009
_refine_ls_shift/su_mean 0.002
_refine_ls_structure_factor_coef Fsqd
_refine_ls_weighting_details
; calc 
 [1.00000+0.00000exp(0.00(sin\q/\l)^2^)]/ 
   [\s^2^(Fo^2^)+0.0000+0.0000*P+(0.0400P)^2^+0.0000sin\q/\l] 
 where P = 1.00000Fo^2^ + 0.00000Fc^2^ 
;
_refine_ls_weighting_scheme calc
_refine_ls_wR_factor_gt 0.0723
_refine_ls_wR_factor_ref 0.0762
_reflns_number_gt 4421
_reflns_number_total 5372
_reflns_threshold_expression >2sigma(I)
_cod_data_source_file ic010734s_2.cif
_cod_data_source_block re6
_cod_database_code 4320619

loop_
_symmetry_equiv_pos_as_xyz
'x, y, z'
'-x, -y, -z'

loop_
_atom_site_label
_atom_site_type_symbol
_atom_site_fract_x
_atom_site_fract_y
_atom_site_fract_z
_atom_site_U_iso_or_equiv
_atom_site_adp_type
_atom_site_occupancy
_atom_site_symmetry_multiplicity
_atom_site_calc_flag
_atom_site_refinement_flags
_atom_site_disorder_assembly
_atom_site_disorder_group
Re1 Re -0.15175(2) 0.60643(2) -0.51624(2) 0.01341(7) Uani 1 1 d . . .
Re2 Re 0.10835(3) 0.65261(2) -0.35696(2) 0.01335(7) Uani 1 1 d . . .
Re3 Re -0.09215(3) 0.43620(2) -0.40897(2) 0.01345(7) Uani 1 1 d . . .
Te1 Te -0.04957(5) 0.17708(4) -0.53207(4) 0.01809(10) Uani 1 1 d . . .
Te2 Te -0.35450(4) 0.38896(4) -0.56927(4) 0.01815(10) Uani 1 1 d . . .
Te3 Te 0.17076(5) 0.48153(4) -0.24881(4) 0.01913(10) Uani 1 1 d . . .
Te4 Te -0.13734(4) 0.69405(4) -0.28125(4) 0.01755(10) Uani 1 1 d . . .
C1 C -0.3152(7) 0.7321(6) -0.5223(6) 0.0197(13) Uani 1 1 d . . .
N1 N -0.3988(6) 0.8073(6) -0.5173(5) 0.0281(13) Uani 1 1 d . . .
C2 C 0.2232(7) 0.8206(6) -0.1964(6) 0.0198(13) Uani 1 1 d . . .
N2 N 0.2793(6) 0.9114(6) -0.1065(5) 0.0287(13) Uani 1 1 d . . .
C3 C -0.1913(7) 0.3650(6) -0.3073(6) 0.0195(13) Uani 1 1 d . . .
N3 N -0.2408(6) 0.3275(6) -0.2498(5) 0.0259(13) Uani 1 1 d . . .
Cu1 Cu -0.28947(9) 0.16673(8) -0.18694(7) 0.02037(17) Uani 1 1 d . . .
N11 N -0.1181(6) 0.2217(7) -0.0408(5) 0.0312(14) Uani 1 1 d . . .
H11A H -0.0811 0.3141 -0.0124 0.037 Uiso 1 1 calc R . .
H11B H -0.1479 0.2086 0.0188 0.037 Uiso 1 1 calc R . .
N12 N -0.1508(4) 0.0590(4) -0.2777(4) 0.0304(14) Uani 1 1 d . . .
H12A H -0.1711 -0.0338 -0.2960 0.036 Uiso 1 1 calc R . .
H12B H -0.1603 0.0689 -0.3480 0.036 Uiso 1 1 calc R . .
N13 N -0.4264(4) 0.2653(4) -0.0908(4) 0.0319(14) Uani 1 1 d R . .
H13A H -0.4366 0.2289 -0.0376 0.038 Uiso 1 1 d R . .
H13B H -0.3906 0.3585 -0.0483 0.038 Uiso 1 1 d R . .
N14 N -0.4723(6) 0.0638(6) -0.3207(5) 0.0258(12) Uani 1 1 d . . .
H14A H -0.4808 0.0934 -0.3807 0.031 Uiso 1 1 calc R . .
H14B H -0.4688 -0.0299 -0.3527 0.031 Uiso 1 1 calc R . .
C11 C -0.0027(9) 0.1354(9) -0.0739(8) 0.043(2) Uani 1 1 d . . .
H11C H -0.0256 0.0440 -0.0735 0.052 Uiso 1 1 calc R . .
H11D H 0.0940 0.1820 -0.0159 0.052 Uiso 1 1 calc R . .
C12 C -0.0006(8) 0.1177(8) -0.1972(7) 0.0383(19) Uani 1 1 d . . .
H12D H 0.0311 0.2084 -0.1957 0.046 Uiso 1 1 calc R . .
H12C H 0.0690 0.0544 -0.2262 0.046 Uiso 1 1 calc R . .
C13 C -0.5706(8) 0.2422(9) -0.1798(7) 0.0384(19) Uani 1 1 d . . .
H13D H -0.5676 0.3037 -0.2211 0.046 Uiso 1 1 calc R . .
H13C H -0.6495 0.2624 -0.1389 0.046 Uiso 1 1 calc R . .
C14 C -0.5983(4) 0.0924(4) -0.2690(4) 0.041(2) Uani 1 1 d . . .
H14C H -0.6101 0.0315 -0.2285 0.049 Uiso 1 1 calc R . .
H14D H -0.6895 0.0738 -0.3336 0.049 Uiso 1 1 calc R . .
O1 O 0.5834(4) 0.8160(4) -0.0695(4) 0.0490(15) Uani 1 1 d R . .
H1A H 0.6093 0.7402 -0.0705 0.074 Uiso 1 1 d R . .
H1B H 0.4861 0.8549 -0.0524 0.074 Uiso 1 1 d R . .
O2 O -0.3313(4) 0.5672(4) -0.0729(4) 0.076(2) Uani 1 1 d R . .
H2B H -0.2449 0.6011 -0.0271 0.113 Uiso 1 1 d R . .
H2A H -0.3437 0.5518 -0.1400 0.113 Uiso 1 1 d R . .
O3 O 0.0004(4) 0.5004(4) 0.0005(4) 0.165(8) Uani 1 2 d SR . .
H3A H 0.0868 0.5177 -0.0187 0.248 Uiso 0.50 1 d PR . .
H3B H 0.0867 0.4830 0.0196 0.248 Uiso 0.50 1 d PR . .

loop_
_atom_site_aniso_label
_atom_site_aniso_U_11
_atom_site_aniso_U_22
_atom_site_aniso_U_33
_atom_site_aniso_U_23
_atom_site_aniso_U_13
_atom_site_aniso_U_12
Re1 0.01646(13) 0.01110(13) 0.01381(13) 0.00490(10) 0.00670(10) 0.00326(9)
Re2 0.01617(13) 0.01108(13) 0.01332(13) 0.00444(10) 0.00628(10) 0.00238(9)
Re3 0.01680(13) 0.01103(12) 0.01421(13) 0.00525(10) 0.00736(10) 0.00289(9)
Te1 0.0240(2) 0.01218(19) 0.0198(2) 0.00660(17) 0.00930(17) 0.00338(15)
Te2 0.0165(2) 0.0177(2) 0.0203(2) 0.00692(18) 0.00729(17) 0.00171(15)
Te3 0.0243(2) 0.0183(2) 0.0160(2) 0.00764(17) 0.00646(17) 0.00529(16)
Te4 0.0221(2) 0.0153(2) 0.0169(2) 0.00573(17) 0.00993(17) 0.00525(15)
C1 0.019(3) 0.023(3) 0.016(3) 0.008(3) 0.004(3) -0.002(3)
N1 0.029(3) 0.031(3) 0.023(3) 0.010(3) 0.005(3) 0.016(3)
C2 0.024(3) 0.019(3) 0.025(4) 0.013(3) 0.013(3) 0.005(3)
N2 0.028(3) 0.019(3) 0.022(3) -0.003(3) 0.000(3) -0.014(2)
C3 0.024(3) 0.011(3) 0.021(3) 0.005(3) 0.004(3) 0.005(2)
N3 0.038(3) 0.022(3) 0.032(3) 0.021(3) 0.021(3) 0.005(2)
Cu1 0.0254(4) 0.0187(4) 0.0186(4) 0.0084(3) 0.0077(3) 0.0043(3)
N11 0.031(3) 0.037(4) 0.021(3) 0.007(3) 0.007(3) 0.008(3)
N12 0.044(4) 0.021(3) 0.023(3) 0.005(3) 0.009(3) 0.012(3)
N13 0.031(3) 0.040(4) 0.024(3) 0.010(3) 0.013(3) 0.005(3)
N14 0.034(3) 0.019(3) 0.024(3) 0.008(2) 0.008(3) 0.002(2)
C11 0.040(5) 0.049(5) 0.034(5) 0.014(4) 0.002(4) 0.019(4)
C12 0.031(4) 0.038(5) 0.037(5) 0.008(4) 0.006(4) 0.015(3)
C13 0.025(4) 0.057(5) 0.035(5) 0.015(4) 0.016(3) 0.009(4)
C14 0.024(4) 0.054(5) 0.043(5) 0.020(4) 0.012(4) -0.010(4)
O1 0.052(4) 0.032(3) 0.051(4) 0.010(3) 0.005(3) 0.007(3)
O2 0.120(7) 0.059(5) 0.069(5) 0.029(4) 0.059(5) 0.029(4)
O3 0.208(18) 0.162(15) 0.078(10) 0.054(10) -0.022(11) -0.124(13)

loop_
_atom_type_symbol
_atom_type_description
_atom_type_scat_dispersion_real
_atom_type_scat_dispersion_imag
_atom_type_scat_source
C C 0.0033 0.0016 'International Tables Vol C Tables 4.2.6.8 and 6.1.1.4'
N N 0.0061 0.0033 'International Tables Vol C Tables 4.2.6.8 and 6.1.1.4'
Cu Cu 0.3201 1.2651 'International Tables Vol C Tables 4.2.6.8 and 6.1.1.4'
Te Te -0.5308 1.6751 'International Tables Vol C Tables 4.2.6.8 and 6.1.1.4'
Re Re -1.0185 7.2310 'International Tables Vol C Tables 4.2.6.8 and 6.1.1.4'
O O 0.0106 0.0060 'International Tables Vol C Tables 4.2.6.8 and 6.1.1.4'
H H 0.0000 0.0000 'International Tables Vol C Tables 4.2.6.8 and 6.1.1.4'

loop_
_geom_angle_atom_site_label_1
_geom_angle_atom_site_label_2
_geom_angle_atom_site_label_3
_geom_angle
_geom_angle_site_symmetry_1
_geom_angle_site_symmetry_3
_geom_angle_publ_flag
C1 Re1 Re3 133.34(16) . . ?
C1 Re1 Re2 131.57(17) . . ?
Re3 Re1 Re2 60.035(9) . . ?
C1 Re1 Te3 93.16(17) . 2_564 ?
Re3 Re1 Te3 120.169(13) . 2_564 ?
Re2 Re1 Te3 120.384(13) . 2_564 ?
C1 Re1 Re2 138.45(17) . 2_564 ?
Re3 Re1 Re2 60.017(9) . 2_564 ?
Re2 Re1 Re2 89.940(10) . 2_564 ?
Te3 Re1 Re2 60.154(11) 2_564 2_564 ?
C1 Re1 Re3 136.61(16) . 2_564 ?
Re3 Re1 Re3 89.854(10) . 2_564 ?
Re2 Re1 Re3 59.959(9) . 2_564 ?
Te3 Re1 Re3 60.426(11) 2_564 2_564 ?
Re2 Re1 Re3 59.752(8) 2_564 2_564 ?
C1 Re1 Te2 91.02(16) . . ?
Re3 Re1 Te2 60.334(11) . . ?
Re2 Re1 Te2 120.369(13) . . ?
Te3 Re1 Te2 89.625(14) 2_564 . ?
Re2 Re1 Te2 60.238(11) 2_564 . ?
Re3 Re1 Te2 119.989(12) 2_564 . ?
C1 Re1 Te1 88.76(16) . 2_564 ?
Re3 Re1 Te1 120.544(13) . 2_564 ?
Re2 Re1 Te1 60.516(11) . 2_564 ?
Te3 Re1 Te1 89.256(14) 2_564 2_564 ?
Re2 Re1 Te1 119.351(12) 2_564 2_564 ?
Re3 Re1 Te1 59.606(11) 2_564 2_564 ?
Te2 Re1 Te1 178.845(15) . 2_564 ?
C1 Re1 Te4 86.20(17) . . ?
Re3 Re1 Te4 60.001(11) . . ?
Re2 Re1 Te4 60.514(11) . . ?
Te3 Re1 Te4 179.091(15) 2_564 . ?
Re2 Re1 Te4 120.017(12) 2_564 . ?
Re3 Re1 Te4 120.472(13) 2_564 . ?
Te2 Re1 Te4 89.742(14) . . ?
Te1 Re1 Te4 91.375(14) 2_564 . ?
C2 Re2 Re3 133.42(16) . . ?
C2 Re2 Re1 134.15(17) . . ?
Re3 Re2 Re1 59.901(9) . . ?
C2 Re2 Re3 136.66(16) . 2_564 ?
Re3 Re2 Re3 89.913(10) . 2_564 ?
Re1 Re2 Re3 60.196(9) . 2_564 ?
C2 Re2 Re1 135.75(17) . 2_564 ?
Re3 Re2 Re1 60.131(9) . 2_564 ?
Re1 Re2 Re1 90.060(10) . 2_564 ?
Re3 Re2 Re1 59.741(8) 2_564 2_564 ?
C2 Re2 Te3 89.29(16) . . ?
Re3 Re2 Te3 60.473(11) . . ?
Re1 Re2 Te3 120.373(13) . . ?
Re3 Re2 Te3 119.657(13) 2_564 . ?
Re1 Re2 Te3 59.918(11) 2_564 . ?
C2 Re2 Te2 91.43(16) . 2_564 ?
Re3 Re2 Te2 120.160(12) . 2_564 ?
Re1 Re2 Te2 120.368(13) . 2_564 ?
Re3 Re2 Te2 60.173(11) 2_564 2_564 ?
Re1 Re2 Te2 60.030(11) 2_564 2_564 ?
Te3 Re2 Te2 89.371(14) . 2_564 ?
C2 Re2 Te1 90.98(16) . 2_564 ?
Re3 Re2 Te1 119.954(13) . 2_564 ?
Re1 Re2 Te1 60.059(11) . 2_564 ?
Re3 Re2 Te1 59.532(11) 2_564 2_564 ?
Re1 Re2 Te1 119.272(13) 2_564 2_564 ?
Te3 Re2 Te1 178.903(15) . 2_564 ?
Te2 Re2 Te1 89.558(14) 2_564 2_564 ?
C2 Re2 Te4 88.30(16) . . ?
Re3 Re2 Te4 59.815(11) . . ?
Re1 Re2 Te4 60.090(11) . . ?
Re3 Re2 Te4 120.284(13) 2_564 . ?
Re1 Re2 Te4 119.945(12) 2_564 . ?
Te3 Re2 Te4 90.210(13) . . ?
Te2 Re2 Te4 179.505(15) 2_564 . ?
Te1 Re2 Te4 90.862(13) 2_564 . ?
C3 Re3 Re1 135.49(16) . . ?
C3 Re3 Te1 88.99(16) . . ?
Re1 Re3 Te1 120.968(13) . . ?
C3 Re3 Re2 134.63(17) . . ?
Re1 Re3 Re2 60.065(9) . . ?
Te1 Re3 Re2 120.453(12) . . ?
C3 Re3 Re2 135.28(17) . 2_564 ?
Re1 Re3 Re2 60.241(9) . 2_564 ?
Te1 Re3 Re2 60.728(11) . 2_564 ?
Re2 Re3 Re2 90.087(10) . 2_564 ?
C3 Re3 Te4 89.46(16) . . ?
Re1 Re3 Te4 60.432(11) . . ?
Te1 Re3 Te4 178.434(14) . . ?
Re2 Re3 Te4 60.670(11) . . ?
Re2 Re3 Te4 120.672(12) 2_564 . ?
C3 Re3 Re1 134.36(16) . 2_564 ?
Re1 Re3 Re1 90.146(10) . 2_564 ?
Te1 Re3 Re1 60.343(11) . 2_564 ?
Re2 Re3 Re1 60.117(8) . 2_564 ?
Re2 Re3 Re1 59.846(9) 2_564 2_564 ?
Te4 Re3 Re1 120.787(12) . 2_564 ?
C3 Re3 Te2 90.39(17) . . ?
Re1 Re3 Te2 60.230(11) . . ?
Te1 Re3 Te2 90.302(14) . . ?
Re2 Re3 Te2 120.295(12) . . ?
Re2 Re3 Te2 60.277(11) 2_564 . ?
Te4 Re3 Te2 89.928(14) . . ?
Re1 Re3 Te2 120.122(13) 2_564 . ?
C3 Re3 Te3 89.46(17) . . ?
Re1 Re3 Te3 120.121(12) . . ?
Te1 Re3 Te3 89.304(14) . . ?
Re2 Re3 Te3 60.057(11) . . ?
Re2 Re3 Te3 119.621(13) 2_564 . ?
Te4 Re3 Te3 90.462(14) . . ?
Re1 Re3 Te3 59.775(11) 2_564 . ?
Te2 Re3 Te3 179.579(14) . . ?
Re3 Te1 Re1 60.051(11) . 2_564 ?
Re3 Te1 Re2 59.740(11) . 2_564 ?
Re1 Te1 Re2 59.426(11) 2_564 2_564 ?
Re1 Te2 Re3 59.435(11) . . ?
Re1 Te2 Re2 59.732(10) . 2_564 ?
Re3 Te2 Re2 59.550(11) . 2_564 ?
Re1 Te3 Re2 59.928(11) 2_564 . ?
Re1 Te3 Re3 59.799(11) 2_564 . ?
Re2 Te3 Re3 59.470(11) . . ?
Re3 Te4 Re1 59.566(11) . . ?
Re3 Te4 Re2 59.515(10) . . ?
Re1 Te4 Re2 59.395(11) . . ?
N1 C1 Re1 175.0(6) . . ?
N2 C2 Re2 176.2(6) . . ?
N3 C3 Re3 177.9(6) . . ?
C3 N3 Cu1 151.8(5) . . ?
N14 Cu1 N11 162.8(2) . . ?
N14 Cu1 N13 85.9(2) . . ?
N11 Cu1 N13 93.7(2) . . ?
N14 Cu1 N12 94.8(2) . . ?
N11 Cu1 N12 84.5(2) . . ?
N13 Cu1 N12 176.1(2) . . ?
N14 Cu1 N3 96.5(2) . . ?
N11 Cu1 N3 100.7(2) . . ?
N13 Cu1 N3 97.01(19) . . ?
N12 Cu1 N3 86.74(19) . . ?
C11 N11 Cu1 109.0(5) . . ?
C12 N12 Cu1 106.5(4) . . ?
C13 N13 Cu1 106.2(4) . . ?
C14 N14 Cu1 107.4(4) . . ?
N11 C11 C12 106.9(6) . . ?
N12 C12 C11 108.0(6) . . ?
N13 C13 C14 107.1(5) . . ?
N14 C14 C13 108.6(4) . . ?

loop_
_geom_bond_atom_site_label_1
_geom_bond_atom_site_label_2
_geom_bond_distance
_geom_bond_site_symmetry_2
_geom_bond_publ_flag
Re1 C1 2.104(6) . ?
Re1 Re3 2.6738(3) . ?
Re1 Re2 2.6782(3) . ?
Re1 Te3 2.6870(5) 2_564 ?
Re1 Re2 2.6873(3) 2_564 ?
Re1 Re3 2.6877(3) 2_564 ?
Re1 Te2 2.6954(4) . ?
Re1 Te1 2.6955(4) 2_564 ?
Re1 Te4 2.6972(5) . ?
Re2 C2 2.095(7) . ?
Re2 Re3 2.6774(3) . ?
Re2 Re3 2.6813(4) 2_564 ?
Re2 Re1 2.6873(3) 2_564 ?
Re2 Te3 2.6934(4) . ?
Re2 Te2 2.7010(4) 2_564 ?
Re2 Te1 2.7078(4) 2_564 ?
Re2 Te4 2.7086(4) . ?
Re3 C3 2.093(6) . ?
Re3 Te1 2.6756(4) . ?
Re3 Re2 2.6813(4) 2_564 ?
Re3 Te4 2.6856(4) . ?
Re3 Re1 2.6877(3) 2_564 ?
Re3 Te2 2.6982(5) . ?
Re3 Te3 2.7046(5) . ?
Te1 Re1 2.6955(4) 2_564 ?
Te1 Re2 2.7078(4) 2_564 ?
Te2 Re2 2.7010(4) 2_564 ?
Te3 Re1 2.6870(5) 2_564 ?
C1 N1 1.147(8) . ?
C2 N2 1.140(8) . ?
C3 N3 1.131(8) . ?
N3 Cu1 2.228(5) . ?
Cu1 N14 2.011(6) . ?
Cu1 N11 2.012(6) . ?
Cu1 N13 2.025(4) . ?
Cu1 N12 2.037(4) . ?
N11 C11 1.489(9) . ?
N12 C12 1.481(8) . ?
N13 C13 1.493(9) . ?
N14 C14 1.479(7) . ?
C11 C12 1.496(12) . ?
C13 C14 1.506(9) . ?
